data_4316845
loop_
_publ_author_name
'Alexander N. Kornev'
'Natalia V. Belina'
'Vyacheslav V. Sushev'
'Julia S. Panova'
'Olga V. Lukoyanova'
'Sergey Y. Ketkov'
'Georgy K. Fukin'
'Mikhail A. Lopatin'
'Gleb A. Abakumov'

_publ_section_title
;
 Chemistry of the Phosphorus-Nitrogen Ligands. Multiple Isomeric
 Transformations of the Diphosphinohydrazine Bearing 8-Quinolyl
 Substituent: P\\rightarrowC, P\\rightarrowN, and P\\rightarrowP
 Migrations Caused by Different Factors
;
_journal_name_full 'Inorganic Chemistry'
_journal_page_first 9677
_journal_page_last 9682
_journal_paper_doi 10.1021/ic101410u
_journal_volume 49
_journal_year 2010
_chemical_formula_sum 'C33 H27 N3 P2'
_chemical_formula_weight 527.52
_chemical_name_systematic
; 
 ? 
;
_space_group_IT_number 14
_symmetry_cell_setting monoclinic
_symmetry_space_group_name_Hall '-P 2yn'
_symmetry_space_group_name_H-M 'P 1 21/n 1'
_atom_sites_solution_hydrogens difmap
_atom_sites_solution_primary direct
_atom_sites_solution_secondary difmap
_audit_creation_method SHELXL-97
_cell_angle_alpha 90.00
_cell_angle_beta 100.8010(10)
_cell_angle_gamma 90.00
_cell_formula_units_Z 4
_cell_length_a 9.3768(4)
_cell_length_b 28.0714(12)
_cell_length_c 10.5737(5)
_cell_measurement_reflns_used 950
_cell_measurement_temperature 100(2)
_cell_measurement_theta_max 30
_cell_measurement_theta_min 2
_cell_volume 2733.9(2)
_computing_cell_refinement 'Bruker SMART'
_computing_data_collection 'Bruker SMART'
_computing_data_reduction 'Bruker SHELXTL'
_computing_molecular_graphics 'Bruker SHELXTL'
_computing_publication_material 'Bruker SHELXTL'
_computing_structure_refinement 'SHELXL-97 (Sheldrick, 1997)'
_computing_structure_solution 'SHELXS-97 (Sheldrick, 1990)'
_diffrn_ambient_temperature 100(2)
_diffrn_measured_fraction_theta_full 0.996
_diffrn_measured_fraction_theta_max 0.996
_diffrn_measurement_device_type 'CCD area detector'
_diffrn_measurement_method 'phi and omega scans'
_diffrn_radiation_monochromator graphite
_diffrn_radiation_source 'fine-focus sealed tube'
_diffrn_radiation_type MoK\a
_diffrn_radiation_wavelength 0.71073
_diffrn_reflns_av_R_equivalents 0.0158
_diffrn_reflns_av_sigmaI/netI 0.0155
_diffrn_reflns_limit_h_max 11
_diffrn_reflns_limit_h_min -6
_diffrn_reflns_limit_k_max 35
_diffrn_reflns_limit_k_min -34
_diffrn_reflns_limit_l_max 13
_diffrn_reflns_limit_l_min -13
_diffrn_reflns_number 16973
_diffrn_reflns_theta_full 26.50
_diffrn_reflns_theta_max 26.50
_diffrn_reflns_theta_min 2.67
_exptl_absorpt_coefficient_mu 0.187
_exptl_absorpt_correction_T_max 0.9479
_exptl_absorpt_correction_T_min 0.9207
_exptl_absorpt_correction_type multi-scan
_exptl_absorpt_process_details 'SADABS (Sheldrick, 1998a)'
_exptl_crystal_colour yellow
_exptl_crystal_density_diffrn 1.282
_exptl_crystal_density_method 'not measured'
_exptl_crystal_description prism
_exptl_crystal_F_000 1104
_exptl_crystal_size_max 0.45
_exptl_crystal_size_mid 0.38
_exptl_crystal_size_min 0.29
_refine_diff_density_max 0.383
_refine_diff_density_min -0.209
_refine_diff_density_rms 0.046
_refine_ls_extinction_method none
_refine_ls_goodness_of_fit_ref 1.037
_refine_ls_hydrogen_treatment refall
_refine_ls_matrix_type full
_refine_ls_number_parameters 451
_refine_ls_number_reflns 5638
_refine_ls_number_restraints 0
_refine_ls_restrained_S_all 1.037
_refine_ls_R_factor_all 0.0380
_refine_ls_R_factor_gt 0.0350
_refine_ls_shift/su_max 0.000
_refine_ls_shift/su_mean 0.000
_refine_ls_structure_factor_coef Fsqd
_refine_ls_weighting_details 'calc w=1/[\s^2^(Fo^2^)+(0.0544P)^2^+1.0607P] where P=(Fo^2^+2Fc^2^)/3'
_refine_ls_weighting_scheme calc
_refine_ls_wR_factor_gt 0.0911
_refine_ls_wR_factor_ref 0.0929
_reflns_number_gt 5207
_reflns_number_total 5638
_reflns_threshold_expression >2sigma(I)
_cod_data_source_file ic101410u_si_002_1.cif
_cod_data_source_block pn6m
_cod_depositor_comments
;
The following automatic conversions were performed:

'_symmetry_cell_setting' value 'Monoclinic' changed to 'monoclinic'
according to the built-in table from CIF Core dictionary named
'cif_core.dic' version 2.4.1 from 2010-06-29.

Automatic conversion script
Id: cif_fix_values 1646 2011-03-28 12:23:43Z adriana 
;
_cod_database_code 4316845

loop_
_symmetry_equiv_pos_as_xyz
'x, y, z'
'-x+1/2, y+1/2, -z+1/2'
'-x, -y, -z'
'x-1/2, -y-1/2, z-1/2'

loop_
_atom_site_label
_atom_site_type_symbol
_atom_site_fract_x
_atom_site_fract_y
_atom_site_fract_z
_atom_site_U_iso_or_equiv
_atom_site_adp_type
_atom_site_occupancy
_atom_site_symmetry_multiplicity
_atom_site_calc_flag
_atom_site_refinement_flags
_atom_site_disorder_assembly
_atom_site_disorder_group
P1 P -0.43310(3) 0.110422(11) 0.27793(3) 0.01750(9) Uani 1 1 d . . .
P2 P -0.25159(3) 0.198039(11) 0.23993(3) 0.01874(9) Uani 1 1 d . . .
N1 N -0.34277(11) 0.14599(4) 0.18596(10) 0.0184(2) Uani 1 1 d . . .
N2 N -0.29527(12) 0.12657(4) 0.07720(10) 0.0206(2) Uani 1 1 d . . .
H2A H -0.2548(18) 0.0982(6) 0.0867(16) 0.025(4) Uiso 1 1 d . . .
N3 N -0.25004(12) 0.06667(4) -0.10652(10) 0.0211(2) Uani 1 1 d . . .
C1 C -0.59181(13) 0.08978(4) 0.16324(12) 0.0205(3) Uani 1 1 d . . .
C2 C -0.72647(15) 0.10701(5) 0.18098(16) 0.0283(3) Uani 1 1 d . . .
H2 H -0.7299(18) 0.1269(6) 0.2536(17) 0.031(4) Uiso 1 1 d . . .
C3 C -0.85283(16) 0.09484(6) 0.09502(18) 0.0383(4) Uani 1 1 d . . .
H3 H -0.944(2) 0.1067(7) 0.110(2) 0.053(6) Uiso 1 1 d . . .
C4 C -0.84487(17) 0.06574(6) -0.00879(17) 0.0385(4) Uani 1 1 d . . .
H4 H -0.927(2) 0.0569(7) -0.071(2) 0.047(5) Uiso 1 1 d . . .
C5 C -0.71217(18) 0.04770(6) -0.02615(15) 0.0333(3) Uani 1 1 d . . .
H5 H -0.706(2) 0.0269(7) -0.0999(19) 0.046(5) Uiso 1 1 d . . .
C6 C -0.58588(15) 0.05944(5) 0.05973(13) 0.0246(3) Uani 1 1 d . . .
H6 H -0.4952(18) 0.0471(6) 0.0493(15) 0.025(4) Uiso 1 1 d . . .
C7 C -0.31954(14) 0.05668(4) 0.30047(11) 0.0197(3) Uani 1 1 d . . .
C8 C -0.37945(16) 0.01303(5) 0.32641(13) 0.0250(3) Uani 1 1 d . . .
H8 H -0.477(2) 0.0115(6) 0.3220(16) 0.030(4) Uiso 1 1 d . . .
C9 C -0.29180(17) -0.02682(5) 0.35850(14) 0.0297(3) Uani 1 1 d . . .
H9 H -0.334(2) -0.0568(7) 0.3757(18) 0.037(5) Uiso 1 1 d . . .
C10 C -0.14302(17) -0.02382(5) 0.36414(14) 0.0299(3) Uani 1 1 d . . .
H10 H -0.078(2) -0.0520(6) 0.3854(17) 0.037(5) Uiso 1 1 d . . .
C11 C -0.08238(16) 0.01934(5) 0.33887(13) 0.0267(3) Uani 1 1 d . . .
H11 H 0.0201(19) 0.0227(6) 0.3450(16) 0.031(4) Uiso 1 1 d . . .
C12 C -0.16916(14) 0.05940(5) 0.30839(12) 0.0217(3) Uani 1 1 d . . .
H12 H -0.1232(17) 0.0895(6) 0.2953(15) 0.024(4) Uiso 1 1 d . . .
C13 C -0.38898(14) 0.22828(4) 0.31256(12) 0.0214(3) Uani 1 1 d . . .
C14 C -0.34583(17) 0.25794(5) 0.41846(15) 0.0311(3) Uani 1 1 d . . .
H14 H -0.243(2) 0.2599(6) 0.4598(17) 0.034(4) Uiso 1 1 d . . .
C15 C -0.4482(2) 0.28429(6) 0.46825(17) 0.0413(4) Uani 1 1 d . . .
H15 H -0.417(2) 0.3033(8) 0.540(2) 0.056(6) Uiso 1 1 d . . .
C16 C -0.59363(19) 0.28182(6) 0.41226(17) 0.0399(4) Uani 1 1 d . . .
H16 H -0.658(2) 0.2999(8) 0.451(2) 0.054(6) Uiso 1 1 d . . .
C17 C -0.63736(16) 0.25369(5) 0.30493(16) 0.0317(3) Uani 1 1 d . . .
H17 H -0.740(2) 0.2528(7) 0.2643(18) 0.041(5) Uiso 1 1 d . . .
C18 C -0.53581(15) 0.22698(5) 0.25480(14) 0.0246(3) Uani 1 1 d . . .
H18 H -0.5661(18) 0.2070(6) 0.1765(16) 0.027(4) Uiso 1 1 d . . .
C19 C -0.11829(14) 0.18202(4) 0.38400(12) 0.0210(3) Uani 1 1 d . . .
C20 C 0.02766(15) 0.18679(5) 0.37551(15) 0.0289(3) Uani 1 1 d . . .
H20 H 0.050(2) 0.1983(6) 0.2951(18) 0.036(5) Uiso 1 1 d . . .
C21 C 0.13687(16) 0.17551(6) 0.47957(17) 0.0377(4) Uani 1 1 d . . .
H21 H 0.236(2) 0.1799(7) 0.4716(19) 0.051(6) Uiso 1 1 d . . .
C22 C 0.10121(16) 0.15895(6) 0.59307(15) 0.0330(3) Uani 1 1 d . . .
H22 H 0.179(2) 0.1516(7) 0.6651(18) 0.037(5) Uiso 1 1 d . . .
C23 C -0.04358(16) 0.15375(5) 0.60302(14) 0.0280(3) Uani 1 1 d . . .
H23 H -0.0666(18) 0.1442(6) 0.6800(17) 0.033(4) Uiso 1 1 d . . .
C24 C -0.15255(15) 0.16552(5) 0.49942(13) 0.0246(3) Uani 1 1 d . . .
H24 H -0.2499(19) 0.1633(6) 0.5049(16) 0.031(4) Uiso 1 1 d . . .
C25 C -0.33725(13) 0.10503(4) -0.14472(12) 0.0182(2) Uani 1 1 d . . .
C26 C -0.36935(13) 0.13601(4) -0.04637(12) 0.0192(2) Uani 1 1 d . . .
C27 C -0.46060(14) 0.17427(5) -0.08009(13) 0.0227(3) Uani 1 1 d . . .
H27 H -0.4813(16) 0.1956(5) -0.0156(15) 0.018(4) Uiso 1 1 d . . .
C28 C -0.51827(15) 0.18344(5) -0.21106(13) 0.0260(3) Uani 1 1 d . . .
H28 H -0.5789(18) 0.2120(6) -0.2332(16) 0.031(4) Uiso 1 1 d . . .
C29 C -0.48675(15) 0.15525(5) -0.30733(13) 0.0254(3) Uani 1 1 d . . .
H29 H -0.5222(17) 0.1615(6) -0.3920(16) 0.026(4) Uiso 1 1 d . . .
C30 C -0.39601(14) 0.11491(5) -0.27563(12) 0.0205(3) Uani 1 1 d . . .
C31 C -0.36046(14) 0.08293(5) -0.36795(13) 0.0243(3) Uani 1 1 d . . .
H31 H -0.4002(18) 0.0892(6) -0.4601(17) 0.031(4) Uiso 1 1 d . . .
C32 C -0.27222(15) 0.04489(5) -0.32962(13) 0.0251(3) Uani 1 1 d . . .
H32 H -0.2465(17) 0.0238(6) -0.3903(16) 0.026(4) Uiso 1 1 d . . .
C33 C -0.22022(14) 0.03802(5) -0.19710(13) 0.0237(3) Uani 1 1 d . . .
H33 H -0.1605(19) 0.0104(6) -0.1689(16) 0.030(4) Uiso 1 1 d . . .

loop_
_atom_site_aniso_label
_atom_site_aniso_U_11
_atom_site_aniso_U_22
_atom_site_aniso_U_33
_atom_site_aniso_U_23
_atom_site_aniso_U_13
_atom_site_aniso_U_12
P1 0.01796(16) 0.01830(17) 0.01641(16) -0.00131(11) 0.00364(12) -0.00006(11)
P2 0.01807(17) 0.01901(17) 0.01974(17) -0.00149(11) 0.00510(12) -0.00127(11)
N1 0.0206(5) 0.0187(5) 0.0166(5) -0.0030(4) 0.0050(4) -0.0007(4)
N2 0.0235(5) 0.0220(6) 0.0170(5) -0.0015(4) 0.0057(4) 0.0050(4)
N3 0.0218(5) 0.0214(5) 0.0203(5) -0.0003(4) 0.0045(4) 0.0011(4)
C1 0.0185(6) 0.0193(6) 0.0225(6) 0.0025(5) 0.0008(5) -0.0018(5)
C2 0.0221(7) 0.0232(7) 0.0397(8) 0.0007(6) 0.0062(6) 0.0010(5)
C3 0.0197(7) 0.0296(8) 0.0626(11) 0.0077(7) 0.0004(7) 0.0015(6)
C4 0.0288(8) 0.0341(8) 0.0452(9) 0.0067(7) -0.0126(7) -0.0058(6)
C5 0.0368(8) 0.0320(8) 0.0267(7) 0.0015(6) -0.0050(6) -0.0065(6)
C6 0.0260(7) 0.0238(7) 0.0228(6) 0.0013(5) 0.0017(5) -0.0015(5)
C7 0.0225(6) 0.0211(6) 0.0146(5) -0.0020(4) 0.0011(5) 0.0019(5)
C8 0.0261(7) 0.0243(7) 0.0234(6) 0.0005(5) 0.0013(5) -0.0012(5)
C9 0.0383(8) 0.0206(7) 0.0272(7) 0.0012(5) -0.0012(6) -0.0006(6)
C10 0.0370(8) 0.0254(7) 0.0240(7) -0.0019(5) -0.0030(6) 0.0091(6)
C11 0.0257(7) 0.0303(7) 0.0221(6) -0.0032(5) -0.0004(5) 0.0063(6)
C12 0.0234(6) 0.0228(6) 0.0182(6) -0.0024(5) 0.0019(5) 0.0011(5)
C13 0.0245(6) 0.0168(6) 0.0246(6) 0.0003(5) 0.0087(5) 0.0008(5)
C14 0.0327(8) 0.0272(7) 0.0333(8) -0.0084(6) 0.0056(6) 0.0021(6)
C15 0.0518(10) 0.0345(8) 0.0386(9) -0.0137(7) 0.0113(8) 0.0095(7)
C16 0.0449(9) 0.0344(8) 0.0455(9) -0.0002(7) 0.0217(8) 0.0166(7)
C17 0.0265(7) 0.0297(7) 0.0416(8) 0.0065(6) 0.0130(6) 0.0063(6)
C18 0.0244(6) 0.0214(6) 0.0291(7) 0.0020(5) 0.0075(5) 0.0020(5)
C19 0.0201(6) 0.0186(6) 0.0239(6) -0.0042(5) 0.0030(5) -0.0009(5)
C20 0.0227(7) 0.0316(7) 0.0328(8) 0.0016(6) 0.0059(6) -0.0014(5)
C21 0.0194(7) 0.0434(9) 0.0486(9) 0.0058(7) 0.0016(6) 0.0001(6)
C22 0.0280(7) 0.0301(7) 0.0361(8) 0.0001(6) -0.0066(6) 0.0005(6)
C23 0.0316(7) 0.0263(7) 0.0247(7) -0.0020(5) 0.0013(6) -0.0013(6)
C24 0.0228(7) 0.0264(7) 0.0245(7) -0.0034(5) 0.0039(5) -0.0028(5)
C25 0.0171(6) 0.0192(6) 0.0189(6) 0.0005(5) 0.0046(5) -0.0022(4)
C26 0.0179(6) 0.0205(6) 0.0194(6) -0.0003(5) 0.0042(5) -0.0029(5)
C27 0.0222(6) 0.0224(6) 0.0238(6) -0.0023(5) 0.0050(5) 0.0020(5)
C28 0.0236(6) 0.0246(7) 0.0286(7) 0.0029(5) 0.0020(5) 0.0042(5)
C29 0.0247(7) 0.0293(7) 0.0205(6) 0.0042(5) -0.0005(5) 0.0010(5)
C30 0.0185(6) 0.0238(6) 0.0193(6) 0.0007(5) 0.0037(5) -0.0032(5)
C31 0.0246(6) 0.0310(7) 0.0175(6) -0.0015(5) 0.0042(5) -0.0024(5)
C32 0.0262(7) 0.0281(7) 0.0222(6) -0.0064(5) 0.0075(5) -0.0008(5)
C33 0.0232(6) 0.0239(6) 0.0242(6) -0.0025(5) 0.0053(5) 0.0028(5)

loop_
_atom_type_symbol
_atom_type_description
_atom_type_scat_dispersion_real
_atom_type_scat_dispersion_imag
_atom_type_scat_source
C C 0.0033 0.0016 'International Tables Vol C Tables 4.2.6.8 and 6.1.1.4'
H H 0.0000 0.0000 'International Tables Vol C Tables 4.2.6.8 and 6.1.1.4'
N N 0.0061 0.0033 'International Tables Vol C Tables 4.2.6.8 and 6.1.1.4'
P P 0.1023 0.0942 'International Tables Vol C Tables 4.2.6.8 and 6.1.1.4'

loop_
_geom_angle_atom_site_label_1
_geom_angle_atom_site_label_2
_geom_angle_atom_site_label_3
_geom_angle
_geom_angle_site_symmetry_1
_geom_angle_site_symmetry_3
_geom_angle_publ_flag
N1 P1 C1 103.55(5) . . ?
N1 P1 C7 102.41(5) . . ?
C1 P1 C7 101.88(6) . . ?
N1 P2 C13 100.76(5) . . ?
N1 P2 C19 106.47(5) . . ?
C13 P2 C19 100.89(6) . . ?
N2 N1 P1 119.84(8) . . ?
N2 N1 P2 112.35(8) . . ?
P1 N1 P2 124.51(6) . . ?
C26 N2 N1 120.88(10) . . ?
C33 N3 C25 117.52(11) . . ?
C6 C1 C2 119.09(12) . . ?
C6 C1 P1 124.48(10) . . ?
C2 C1 P1 116.41(10) . . ?
C3 C2 C1 120.45(14) . . ?
C4 C3 C2 119.81(15) . . ?
C3 C4 C5 120.29(14) . . ?
C4 C5 C6 120.17(15) . . ?
C5 C6 C1 120.16(14) . . ?
C8 C7 C12 118.32(12) . . ?
C8 C7 P1 120.10(10) . . ?
C12 C7 P1 121.09(10) . . ?
C9 C8 C7 120.80(13) . . ?
C10 C9 C8 120.31(13) . . ?
C11 C10 C9 119.37(13) . . ?
C10 C11 C12 120.57(13) . . ?
C11 C12 C7 120.62(13) . . ?
C14 C13 C18 118.72(12) . . ?
C14 C13 P2 119.59(11) . . ?
C18 C13 P2 121.22(10) . . ?
C15 C14 C13 120.32(15) . . ?
C16 C15 C14 120.42(16) . . ?
C17 C16 C15 119.87(14) . . ?
C16 C17 C18 120.14(15) . . ?
C17 C18 C13 120.49(14) . . ?
C20 C19 C24 118.48(12) . . ?
C20 C19 P2 116.54(10) . . ?
C24 C19 P2 124.98(10) . . ?
C21 C20 C19 120.85(14) . . ?
C22 C21 C20 120.00(14) . . ?
C21 C22 C23 119.94(14) . . ?
C22 C23 C24 119.98(14) . . ?
C23 C24 C19 120.75(13) . . ?
N3 C25 C30 122.96(11) . . ?
N3 C25 C26 117.39(11) . . ?
C30 C25 C26 119.65(11) . . ?
C27 C26 N2 124.77(12) . . ?
C27 C26 C25 119.40(11) . . ?
N2 C26 C25 115.65(11) . . ?
C26 C27 C28 120.05(12) . . ?
C29 C28 C27 121.93(13) . . ?
C28 C29 C30 119.40(12) . . ?
C31 C30 C25 116.86(12) . . ?
C31 C30 C29 123.60(12) . . ?
C25 C30 C29 119.53(12) . . ?
C32 C31 C30 120.05(12) . . ?
C31 C32 C33 118.70(12) . . ?
N3 C33 C32 123.90(12) . . ?

loop_
_geom_bond_atom_site_label_1
_geom_bond_atom_site_label_2
_geom_bond_distance
_geom_bond_site_symmetry_2
_geom_bond_publ_flag
P1 N1 1.7230(11) . ?
P1 C1 1.8289(13) . ?
P1 C7 1.8362(13) . ?
P2 N1 1.7346(11) . ?
P2 C13 1.8278(13) . ?
P2 C19 1.8362(13) . ?
N1 N2 1.4176(14) . ?
N2 C26 1.3856(16) . ?
N3 C33 1.3201(17) . ?
N3 C25 1.3666(16) . ?
C1 C6 1.3961(19) . ?
C1 C2 1.3972(19) . ?
C2 C3 1.394(2) . ?
C3 C4 1.381(3) . ?
C4 C5 1.387(2) . ?
C5 C6 1.390(2) . ?
C7 C8 1.3964(19) . ?
C7 C12 1.3989(18) . ?
C8 C9 1.392(2) . ?
C9 C10 1.388(2) . ?
C10 C11 1.385(2) . ?
C11 C12 1.3902(19) . ?
C13 C14 1.3932(19) . ?
C13 C18 1.3981(19) . ?
C14 C15 1.391(2) . ?
C15 C16 1.383(3) . ?
C16 C17 1.380(2) . ?
C17 C18 1.3925(19) . ?
C19 C20 1.3946(19) . ?
C19 C24 1.3979(19) . ?
C20 C21 1.392(2) . ?
C21 C22 1.385(2) . ?
C22 C23 1.389(2) . ?
C23 C24 1.391(2) . ?
C25 C30 1.4180(17) . ?
C25 C26 1.4302(17) . ?
C26 C27 1.3778(18) . ?
C27 C28 1.4128(19) . ?
C28 C29 1.365(2) . ?
C29 C30 1.4184(19) . ?
C30 C31 1.4114(18) . ?
C31 C32 1.365(2) . ?
C32 C33 1.4079(19) . ?

loop_
_geom_torsion_atom_site_label_1
_geom_torsion_atom_site_label_2
_geom_torsion_atom_site_label_3
_geom_torsion_atom_site_label_4
_geom_torsion
_geom_torsion_site_symmetry_1
_geom_torsion_site_symmetry_2
_geom_torsion_site_symmetry_3
_geom_torsion_site_symmetry_4
_geom_torsion_publ_flag
C1 P1 N1 N2 -58.87(10) . . . . ?
C7 P1 N1 N2 46.78(10) . . . . ?
C1 P1 N1 P2 143.26(7) . . . . ?
C7 P1 N1 P2 -111.09(8) . . . . ?
C13 P2 N1 N2 151.92(8) . . . . ?
C19 P2 N1 N2 -103.20(9) . . . . ?
C13 P2 N1 P1 -48.77(8) . . . . ?
C19 P2 N1 P1 56.11(9) . . . . ?
P1 N1 N2 C26 103.60(12) . . . . ?
P2 N1 N2 C26 -96.01(12) . . . . ?
N1 P1 C1 C6 66.65(12) . . . . ?
C7 P1 C1 C6 -39.41(12) . . . . ?
N1 P1 C1 C2 -111.79(11) . . . . ?
C7 P1 C1 C2 142.15(11) . . . . ?
C6 C1 C2 C3 -1.3(2) . . . . ?
P1 C1 C2 C3 177.24(12) . . . . ?
C1 C2 C3 C4 -0.3(2) . . . . ?
C2 C3 C4 C5 1.5(2) . . . . ?
C3 C4 C5 C6 -1.0(2) . . . . ?
C4 C5 C6 C1 -0.6(2) . . . . ?
C2 C1 C6 C5 1.7(2) . . . . ?
P1 C1 C6 C5 -176.67(11) . . . . ?
N1 P1 C7 C8 -155.68(10) . . . . ?
C1 P1 C7 C8 -48.74(11) . . . . ?
N1 P1 C7 C12 32.49(11) . . . . ?
C1 P1 C7 C12 139.43(10) . . . . ?
C12 C7 C8 C9 -0.41(19) . . . . ?
P1 C7 C8 C9 -172.47(10) . . . . ?
C7 C8 C9 C10 -0.5(2) . . . . ?
C8 C9 C10 C11 0.7(2) . . . . ?
C9 C10 C11 C12 0.2(2) . . . . ?
C10 C11 C12 C7 -1.1(2) . . . . ?
C8 C7 C12 C11 1.24(18) . . . . ?
P1 C7 C12 C11 173.22(10) . . . . ?
N1 P2 C13 C14 148.29(11) . . . . ?
C19 P2 C13 C14 38.99(12) . . . . ?
N1 P2 C13 C18 -39.67(12) . . . . ?
C19 P2 C13 C18 -148.98(11) . . . . ?
C18 C13 C14 C15 2.4(2) . . . . ?
P2 C13 C14 C15 174.64(13) . . . . ?
C13 C14 C15 C16 -0.8(3) . . . . ?
C14 C15 C16 C17 -1.1(3) . . . . ?
C15 C16 C17 C18 1.5(2) . . . . ?
C16 C17 C18 C13 0.1(2) . . . . ?
C14 C13 C18 C17 -2.1(2) . . . . ?
P2 C13 C18 C17 -174.17(11) . . . . ?
N1 P2 C19 C20 114.96(11) . . . . ?
C13 P2 C19 C20 -140.25(11) . . . . ?
N1 P2 C19 C24 -64.83(12) . . . . ?
C13 P2 C19 C24 39.95(13) . . . . ?
C24 C19 C20 C21 -0.2(2) . . . . ?
P2 C19 C20 C21 -179.96(12) . . . . ?
C19 C20 C21 C22 0.5(2) . . . . ?
C20 C21 C22 C23 -0.2(2) . . . . ?
C21 C22 C23 C24 -0.5(2) . . . . ?
C22 C23 C24 C19 0.9(2) . . . . ?
C20 C19 C24 C23 -0.5(2) . . . . ?
P2 C19 C24 C23 179.24(10) . . . . ?
C33 N3 C25 C30 0.16(18) . . . . ?
C33 N3 C25 C26 180.00(11) . . . . ?
N1 N2 C26 C27 21.32(19) . . . . ?
N1 N2 C26 C25 -163.63(10) . . . . ?
N3 C25 C26 C27 -177.93(11) . . . . ?
C30 C25 C26 C27 1.93(18) . . . . ?
N3 C25 C26 N2 6.74(16) . . . . ?
C30 C25 C26 N2 -173.41(11) . . . . ?
N2 C26 C27 C28 173.07(12) . . . . ?
C25 C26 C27 C28 -1.81(19) . . . . ?
C26 C27 C28 C29 0.2(2) . . . . ?
C27 C28 C29 C30 1.4(2) . . . . ?
N3 C25 C30 C31 -0.03(18) . . . . ?
C26 C25 C30 C31 -179.87(11) . . . . ?
N3 C25 C30 C29 179.43(12) . . . . ?
C26 C25 C30 C29 -0.42(18) . . . . ?
C28 C29 C30 C31 178.20(13) . . . . ?
C28 C29 C30 C25 -1.21(19) . . . . ?
C25 C30 C31 C32 -0.59(19) . . . . ?
C29 C30 C31 C32 179.98(13) . . . . ?
C30 C31 C32 C33 1.0(2) . . . . ?
C25 N3 C33 C32 0.3(2) . . . . ?
C31 C32 C33 N3 -0.9(2) . . . . ?

loop_
_cod_related_entry_id
_cod_related_entry_database
_cod_related_entry_code
1 ChemSpider 30661028
